data_4348594
loop_
_publ_author_name
'Adams, Richard D.'
'Kiprotich, Joseph'
'Peryshkov, Dmitry V.'
'Wong, Yuen Onn'

_publ_section_title
;
 Opening of Carborane Cages by Metal Cluster Complexes: The Reaction of a
 Thiolate-Substituted Carborane with Triosmium Carbonyl Cluster Complexes.
;
_journal_issue 16
_journal_name_full 'Inorganic chemistry'
_journal_page_first 8207
_journal_page_last 8213
_journal_paper_doi 10.1021/acs.inorgchem.6b01403
_journal_volume 55
_journal_year 2016
_chemical_formula_sum 'C12 H14 B10 O9 Os3 S'
_chemical_formula_weight 1012.99
_space_group_IT_number 14
_space_group_name_Hall '-P 2yn'
_space_group_name_H-M_alt 'P 1 21/n 1'
_symmetry_cell_setting monoclinic
_symmetry_space_group_name_H-M 'P 1 21/n 1'
_atom_sites_solution_hydrogens geom
_atom_sites_solution_primary direct
_atom_sites_solution_secondary difmap
_audit_creation_method SHELXL-97
_cell_angle_alpha 90.00
_cell_angle_beta 91.265(2)
_cell_angle_gamma 90.00
_cell_formula_units_Z 4
_cell_length_a 9.1412(11)
_cell_length_b 18.055(2)
_cell_length_c 14.5660(17)
_cell_measurement_reflns_used 5577
_cell_measurement_temperature 100(2)
_cell_measurement_theta_max 28.30
_cell_measurement_theta_min 2.26
_cell_volume 2403.5(5)
_computing_cell_refinement 'SAINT+  V6.45 (Bruker, 2003)'
_computing_data_collection 'SMART V5.632 (Bruker, 2005)'
_computing_data_reduction 'SAINT+  V6.45'
_computing_molecular_graphics 'SHELXTL V6.1 (Sheldrick, 2000)'
_computing_publication_material 'SHELXTL V6.1'
_computing_structure_refinement 'SHELXL-97 (Sheldrick, 1997)'
_computing_structure_solution 'SHELXS-97 (Sheldrick, 1990)'
_diffrn_ambient_temperature 100(2)
_diffrn_measured_fraction_theta_full 0.999
_diffrn_measured_fraction_theta_max 0.999
_diffrn_measurement_device_type 'Bruker SMART APEX CCD diffractometer'
_diffrn_measurement_method 'omega scans'
_diffrn_radiation_monochromator graphite
_diffrn_radiation_source 'fine-focus sealed tube'
_diffrn_radiation_type MoK\a
_diffrn_radiation_wavelength 0.71073
_diffrn_reflns_av_R_equivalents 0.0481
_diffrn_reflns_av_sigmaI/netI 0.0288
_diffrn_reflns_limit_h_max 10
_diffrn_reflns_limit_h_min -10
_diffrn_reflns_limit_k_max 21
_diffrn_reflns_limit_k_min -21
_diffrn_reflns_limit_l_max 17
_diffrn_reflns_limit_l_min -17
_diffrn_reflns_number 30246
_diffrn_reflns_theta_full 25.03
_diffrn_reflns_theta_max 25.03
_diffrn_reflns_theta_min 1.80
_diffrn_standards_decay_% <1
_exptl_absorpt_coefficient_mu 15.950
_exptl_absorpt_correction_T_max 1.000
_exptl_absorpt_correction_T_min 0.538
_exptl_absorpt_correction_type multi-scan
_exptl_absorpt_process_details '(SADABS, Bruker, 1997)'
_exptl_crystal_colour colorless
_exptl_crystal_density_diffrn 2.800
_exptl_crystal_density_method 'not measured'
_exptl_crystal_description block
_exptl_crystal_F_000 1808
_exptl_crystal_size_max 0.14
_exptl_crystal_size_mid 0.10
_exptl_crystal_size_min 0.08
_refine_diff_density_max 2.660
_refine_diff_density_min -2.077
_refine_diff_density_rms 0.272
_refine_ls_extinction_method none
_refine_ls_goodness_of_fit_ref 1.154
_refine_ls_hydrogen_treatment mixed
_refine_ls_matrix_type full
_refine_ls_number_parameters 329
_refine_ls_number_reflns 4245
_refine_ls_number_restraints 2
_refine_ls_restrained_S_all 1.154
_refine_ls_R_factor_all 0.0350
_refine_ls_R_factor_gt 0.0327
_refine_ls_shift/su_max 0.001
_refine_ls_shift/su_mean 0.000
_refine_ls_structure_factor_coef Fsqd
_refine_ls_weighting_details 'calc w=1/[\s^2^(Fo^2^)+(0.0206P)^2^+63.4722P] where P=(Fo^2^+2Fc^2^)/3'
_refine_ls_weighting_scheme calc
_refine_ls_wR_factor_gt 0.0812
_refine_ls_wR_factor_ref 0.0821
_reflns_number_gt 3986
_reflns_number_total 4245
_reflns_threshold_expression >2sigma(I)
_cod_data_source_file ic6b01403_si_002.cif
_cod_data_source_block H2Os3(CO)9HCC(SCH3)B10H8
_cod_depositor_comments
;
The following automatic conversions were performed:

data item '_symmetry_cell_setting' value 'Monoclinic' was changed to
'monoclinic' in accordance with the
/home/saulius/struct/COD-crude-data/automatic-downloads/DataCite-retrospective/ACS/depositions/lib/dictionaries/cif_core.dic
dictionary named 'cif_core.dic' version 2.4.2 last updated on
2011-04-26.

Automatic conversion script
Id: cif_fix_values 6909 2019-04-08 15:41:33Z antanas 
;
_cod_original_cell_volume 2403.4(5)
_cod_original_sg_symbol_H-M P2(1)/n
_cod_database_code 4348594

loop_
_symmetry_equiv_pos_as_xyz
'x, y, z'
'-x+1/2, y+1/2, -z+1/2'
'-x, -y, -z'
'x-1/2, -y-1/2, z-1/2'

loop_
_atom_site_label
_atom_site_type_symbol
_atom_site_fract_x
_atom_site_fract_y
_atom_site_fract_z
_atom_site_U_iso_or_equiv
_atom_site_adp_type
_atom_site_occupancy
_atom_site_symmetry_multiplicity
_atom_site_calc_flag
_atom_site_refinement_flags
Os1 Os 0.77739(4) 0.36237(2) 0.84469(3) 0.01185(11) Uani 1 1 d D
Os2 Os 0.72810(4) 0.45693(2) 0.67378(3) 0.01304(11) Uani 1 1 d D
Os3 Os 0.97162(4) 0.49631(2) 0.79272(3) 0.01272(11) Uani 1 1 d .
S1 S 0.8971(3) 0.38102(14) 0.59204(16) 0.0152(5) Uani 1 1 d .
C1 C 1.0197(10) 0.3357(5) 0.6725(7) 0.0108(19) Uani 1 1 d .
C2 C 1.1902(11) 0.3645(6) 0.6622(7) 0.018(2) Uani 1 1 d .
C3 C 0.7987(12) 0.3036(6) 0.5421(7) 0.021(2) Uani 1 1 d .
H31A H 0.7333 0.2825 0.5877 0.032 Uiso 1 1 calc R
H33B H 0.8685 0.2658 0.5229 0.032 Uiso 1 1 calc R
H32C H 0.7409 0.3205 0.4887 0.032 Uiso 1 1 calc R
C11 C 0.8651(11) 0.3303(6) 0.9578(7) 0.016(2) Uani 1 1 d .
C12 C 0.6066(12) 0.4059(6) 0.9093(7) 0.021(2) Uani 1 1 d .
C13 C 0.6950(12) 0.2662(6) 0.8211(7) 0.020(2) Uani 1 1 d .
C21 C 0.6039(12) 0.5165(6) 0.7471(7) 0.018(2) Uani 1 1 d .
C22 C 0.5683(11) 0.4296(6) 0.5919(7) 0.018(2) Uani 1 1 d .
C23 C 0.7886(12) 0.5401(6) 0.6036(8) 0.022(2) Uani 1 1 d .
C31 C 1.0759(12) 0.5444(6) 0.6985(7) 0.021(2) Uani 1 1 d .
C32 C 1.1244(11) 0.5078(5) 0.8817(7) 0.016(2) Uani 1 1 d .
C33 C 0.8616(12) 0.5804(6) 0.8427(7) 0.021(2) Uani 1 1 d .
O11 O 0.9185(8) 0.3136(5) 1.0249(5) 0.0269(18) Uani 1 1 d .
O12 O 0.5102(9) 0.4224(5) 0.9526(5) 0.0293(19) Uani 1 1 d .
O13 O 0.6553(9) 0.2090(4) 0.8064(6) 0.0257(18) Uani 1 1 d .
O21 O 0.5267(9) 0.5515(4) 0.7890(6) 0.0280(18) Uani 1 1 d .
O22 O 0.4746(9) 0.4202(5) 0.5413(6) 0.031(2) Uani 1 1 d .
O23 O 0.8221(9) 0.5898(4) 0.5596(5) 0.0246(17) Uani 1 1 d .
O31 O 1.1456(9) 0.5701(5) 0.6415(6) 0.032(2) Uani 1 1 d .
O32 O 1.2192(9) 0.5152(4) 0.9357(5) 0.0274(18) Uani 1 1 d .
O33 O 0.8066(10) 0.6292(5) 0.8757(6) 0.032(2) Uani 1 1 d .
B6 B 1.1420(13) 0.2779(7) 0.6226(8) 0.019(3) Uani 1 1 d .
H6A H 1.1382 0.2615 0.5484 0.023 Uiso 1 1 calc R
B11 B 1.3099(13) 0.2943(7) 0.6833(8) 0.018(2) Uani 1 1 d .
H11A H 1.4186 0.2881 0.6500 0.021 Uiso 1 1 calc R
B7 B 1.2751(12) 0.3657(6) 0.7651(8) 0.013(2) Uani 1 1 d .
H7A H 1.3612 0.4072 0.7852 0.016 Uiso 1 1 calc R
B3 B 1.0842(12) 0.3944(6) 0.7577(7) 0.011(2) Uani 1 1 d .
B5 B 1.0127(13) 0.2451(6) 0.7009(8) 0.015(2) Uani 1 1 d .
H5A H 0.9237 0.2059 0.6787 0.019 Uiso 1 1 calc R
B10 B 1.1982(13) 0.2164(7) 0.7104(8) 0.016(2) Uani 1 1 d .
H10A H 1.2325 0.1582 0.6954 0.019 Uiso 1 1 calc R
B12 B 1.2835(13) 0.2705(7) 0.7990(8) 0.018(2) Uani 1 1 d .
H12A H 1.3754 0.2475 0.8425 0.022 Uiso 1 1 calc R
B8 B 1.1507(13) 0.3316(6) 0.8446(8) 0.015(2) Uani 1 1 d .
H8A H 1.1576 0.3487 0.9185 0.018 Uiso 1 1 calc R
B4 B 0.9774(12) 0.3161(6) 0.7844(7) 0.011(2) Uani 1 1 d .
B9 B 1.0987(13) 0.2400(7) 0.8112(8) 0.017(2) Uani 1 1 d .
H9A H 1.0679 0.1972 0.8629 0.020 Uiso 1 1 calc R
H1 H 0.728(16) 0.3664(17) 0.725(3) 0.05(4) Uiso 1 1 d D
H2 H 0.892(16) 0.440(8) 0.887(10) 0.05(4) Uiso 1 1 d .
H2A H 1.194(12) 0.405(6) 0.611(8) 0.02(3) Uiso 1 1 d .

loop_
_atom_site_aniso_label
_atom_site_aniso_U_11
_atom_site_aniso_U_22
_atom_site_aniso_U_33
_atom_site_aniso_U_23
_atom_site_aniso_U_13
_atom_site_aniso_U_12
Os1 0.0098(2) 0.0134(2) 0.0124(2) 0.00120(14) 0.00139(14) 0.00025(15)
Os2 0.0109(2) 0.0132(2) 0.0150(2) 0.00255(15) -0.00148(15) -0.00035(15)
Os3 0.0116(2) 0.0123(2) 0.0142(2) -0.00046(14) -0.00094(15) -0.00091(15)
S1 0.0151(12) 0.0187(13) 0.0118(12) 0.0006(9) -0.0013(9) -0.0010(10)
C1 0.007(5) 0.008(5) 0.017(5) -0.001(4) -0.001(4) 0.002(4)
C2 0.012(5) 0.027(6) 0.013(5) -0.004(4) 0.006(4) -0.004(4)
C3 0.021(6) 0.026(6) 0.015(5) -0.010(4) -0.009(4) 0.002(5)
C11 0.012(5) 0.019(5) 0.017(5) 0.006(4) 0.006(4) 0.004(4)
C12 0.025(6) 0.017(5) 0.019(5) -0.001(4) -0.006(5) -0.002(5)
C13 0.018(5) 0.027(7) 0.015(5) 0.006(4) 0.007(4) 0.002(5)
C21 0.015(5) 0.020(6) 0.020(6) -0.002(4) -0.004(4) 0.005(4)
C22 0.012(5) 0.016(5) 0.027(6) 0.008(4) -0.005(5) -0.007(4)
C23 0.018(6) 0.028(6) 0.021(6) -0.004(5) -0.008(4) 0.001(5)
C31 0.020(6) 0.022(6) 0.021(6) -0.001(5) -0.008(5) -0.005(5)
C32 0.009(5) 0.011(5) 0.028(6) -0.002(4) 0.003(4) -0.001(4)
C33 0.023(6) 0.022(6) 0.018(5) 0.000(5) -0.005(4) -0.003(5)
O11 0.020(4) 0.042(5) 0.019(4) 0.012(4) 0.000(3) 0.001(4)
O12 0.018(4) 0.045(5) 0.026(4) -0.011(4) 0.008(3) 0.003(4)
O13 0.022(4) 0.013(4) 0.042(5) -0.005(3) 0.007(4) -0.007(3)
O21 0.023(4) 0.024(4) 0.037(5) 0.000(4) 0.006(4) 0.004(4)
O22 0.026(5) 0.034(5) 0.034(5) 0.007(4) -0.011(4) -0.012(4)
O23 0.027(4) 0.020(4) 0.027(4) 0.009(3) -0.003(3) -0.008(3)
O31 0.033(5) 0.040(5) 0.024(4) 0.009(4) 0.004(4) -0.018(4)
O32 0.032(5) 0.025(4) 0.025(4) -0.007(3) -0.004(4) 0.010(4)
O33 0.041(5) 0.025(5) 0.030(5) -0.011(4) -0.008(4) 0.013(4)
B6 0.016(6) 0.024(7) 0.018(6) -0.007(5) 0.004(5) 0.004(5)
B11 0.014(6) 0.020(6) 0.020(6) -0.004(5) 0.006(5) 0.002(5)
B7 0.005(5) 0.019(6) 0.016(6) -0.001(5) 0.005(4) 0.001(4)
B3 0.014(6) 0.004(5) 0.014(5) 0.003(4) -0.004(4) -0.003(4)
B5 0.017(6) 0.013(6) 0.016(6) 0.002(4) 0.002(5) -0.002(5)
B10 0.014(6) 0.017(6) 0.018(6) -0.003(5) 0.005(5) -0.004(5)
B12 0.017(6) 0.015(6) 0.023(6) 0.007(5) 0.000(5) 0.000(5)
B8 0.014(6) 0.018(6) 0.012(5) 0.006(4) -0.001(4) 0.008(5)
B4 0.007(5) 0.012(5) 0.015(5) 0.001(4) 0.004(4) -0.001(4)
B9 0.014(6) 0.018(6) 0.017(6) 0.002(5) 0.002(5) -0.002(5)

loop_
_atom_type_symbol
_atom_type_description
_atom_type_scat_dispersion_real
_atom_type_scat_dispersion_imag
_atom_type_scat_source
C C 0.0033 0.0016 'International Tables Vol C Tables 4.2.6.8 and 6.1.1.4'
H H 0.0000 0.0000 'International Tables Vol C Tables 4.2.6.8 and 6.1.1.4'
B B 0.0013 0.0007 'International Tables Vol C Tables 4.2.6.8 and 6.1.1.4'
O O 0.0106 0.0060 'International Tables Vol C Tables 4.2.6.8 and 6.1.1.4'
S S 0.1246 0.1234 'International Tables Vol C Tables 4.2.6.8 and 6.1.1.4'
Os Os -1.2165 7.6030 'International Tables Vol C Tables 4.2.6.8 and 6.1.1.4'

loop_
_geom_angle_atom_site_label_1
_geom_angle_atom_site_label_2
_geom_angle_atom_site_label_3
_geom_angle
C11 Os1 C13 92.0(5)
C11 Os1 C12 91.8(4)
C13 Os1 C12 97.6(4)
C11 Os1 B4 83.8(4)
C13 Os1 B4 84.9(4)
C12 Os1 B4 175.0(4)
C11 Os1 Os2 158.3(3)
C13 Os1 Os2 108.1(3)
C12 Os1 Os2 93.5(3)
B4 Os1 Os2 89.8(3)
C11 Os1 Os3 102.4(3)
C13 Os1 Os3 152.3(3)
C12 Os1 Os3 105.4(3)
B4 Os1 Os3 73.4(3)
Os2 Os1 Os3 55.851(13)
C11 Os1 H1 161(3)
C13 Os1 H1 77.0(15)
C12 Os1 H1 105(5)
B4 Os1 H1 80(5)
Os2 Os1 H1 32.0(8)
Os3 Os1 H1 82(3)
C11 Os1 H2 74(4)
C13 Os1 H2 164(4)
C12 Os1 H2 89(4)
B4 Os1 H2 87(4)
Os2 Os1 H2 85(4)
Os3 Os1 H2 33(4)
H1 Os1 H2 115(5)
C23 Os2 C21 92.2(5)
C23 Os2 C22 95.5(4)
C21 Os2 C22 92.2(5)
C23 Os2 S1 89.2(3)
C21 Os2 S1 175.4(3)
C22 Os2 S1 91.9(3)
C23 Os2 Os3 84.2(3)
C21 Os2 Os3 89.2(3)
C22 Os2 Os3 178.6(3)
S1 Os2 Os3 86.68(6)
C23 Os2 Os1 147.3(3)
C21 Os2 Os1 86.4(3)
C22 Os2 Os1 117.3(3)
S1 Os2 Os1 90.01(6)
Os3 Os2 Os1 63.124(14)
C23 Os2 H1 160(5)
C21 Os2 H1 106(4)
C22 Os2 H1 91(3)
S1 Os2 H1 72(4)
Os3 Os2 H1 89(3)
Os1 Os2 H1 32.0(8)
C32 Os3 C31 94.0(4)
C32 Os3 C33 92.2(4)
C31 Os3 C33 100.6(5)
C32 Os3 B3 84.7(4)
C31 Os3 B3 88.2(4)
C33 Os3 B3 170.9(4)
C32 Os3 Os2 170.6(3)
C31 Os3 Os2 94.1(3)
C33 Os3 Os2 91.0(3)
B3 Os3 Os2 90.8(3)
C32 Os3 Os1 109.6(3)
C31 Os3 Os1 146.3(3)
C33 Os3 Os1 102.2(3)
B3 Os3 Os1 71.0(3)
Os2 Os3 Os1 61.025(14)
C32 Os3 H2 82(4)
C31 Os3 H2 172(4)
C33 Os3 H2 87(4)
B3 Os3 H2 84(4)
Os2 Os3 H2 90(4)
Os1 Os3 H2 33(4)
C1 S1 C3 102.0(5)
C1 S1 Os2 109.6(3)
C3 S1 Os2 108.7(4)
C2 C1 B5 111.6(8)
C2 C1 B6 61.6(6)
B5 C1 B6 62.6(7)
C2 C1 B4 112.5(7)
B5 C1 B4 63.8(6)
B6 C1 B4 116.2(8)
C2 C1 B3 64.2(6)
B5 C1 B3 115.7(8)
B6 C1 B3 117.7(8)
B4 C1 B3 61.7(6)
C2 C1 S1 111.9(7)
B5 C1 S1 125.0(7)
B6 C1 S1 113.9(7)
B4 C1 S1 124.1(7)
B3 C1 S1 112.8(6)
C1 C2 B7 110.0(8)
C1 C2 B11 110.7(8)
B7 C2 B11 64.1(7)
C1 C2 B6 60.6(6)
B7 C2 B6 115.0(9)
B11 C2 B6 62.7(7)
C1 C2 B3 59.9(6)
B7 C2 B3 63.2(6)
B11 C2 B3 116.2(8)
B6 C2 B3 113.2(8)
C1 C2 H2A 109(6)
B7 C2 H2A 128(6)
B11 C2 H2A 128(6)
B6 C2 H2A 114(6)
B3 C2 H2A 112(6)
S1 C3 H31A 109.5
S1 C3 H33B 109.5
H31A C3 H33B 109.5
S1 C3 H32C 109.5
H31A C3 H32C 109.5
H33B C3 H32C 109.5
O11 C11 Os1 177.8(10)
O12 C12 Os1 171.1(10)
O13 C13 Os1 175.9(10)
O21 C21 Os2 178.0(10)
O22 C22 Os2 173.6(9)
O23 C23 Os2 178.1(9)
O31 C31 Os3 175.8(10)
O32 C32 Os3 179.3(10)
O33 C33 Os3 175.0(10)
C1 B6 C2 57.8(6)
C1 B6 B10 105.1(8)
C2 B6 B10 105.1(8)
C1 B6 B5 58.3(6)
C2 B6 B5 105.0(8)
B10 B6 B5 60.5(7)
C1 B6 B11 104.7(8)
C2 B6 B11 58.0(7)
B10 B6 B11 60.6(7)
B5 B6 B11 108.6(8)
C1 B6 H6A 124.5
C2 B6 H6A 124.4
B10 B6 H6A 122.4
B5 B6 H6A 121.9
B11 B6 H6A 122.1
C2 B11 B12 104.7(8)
C2 B11 B6 59.2(7)
B12 B11 B6 107.4(8)
C2 B11 B10 104.9(8)
B12 B11 B10 60.4(7)
B6 B11 B10 59.2(7)
C2 B11 B7 57.3(6)
B12 B11 B7 60.5(7)
B6 B11 B7 106.6(8)
B10 B11 B7 108.0(8)
C2 B11 H11A 124.8
B12 B11 H11A 122.1
B6 B11 H11A 122.2
B10 B11 H11A 122.3
B7 B11 H11A 122.2
C2 B7 B8 107.0(8)
C2 B7 B11 58.6(7)
B8 B7 B11 108.3(8)
C2 B7 B12 104.5(8)
B8 B7 B12 60.3(7)
B11 B7 B12 59.0(7)
C2 B7 B3 61.7(6)
B8 B7 B3 60.3(6)
B11 B7 B3 110.4(8)
B12 B7 B3 109.0(8)
C2 B7 H7A 123.5
B8 B7 H7A 121.7
B11 B7 H7A 121.4
B12 B7 H7A 123.0
B3 B7 H7A 119.5
C1 B3 B4 59.0(6)
C1 B3 C2 56.0(6)
B4 B3 C2 103.9(7)
C1 B3 B8 102.9(7)
B4 B3 B8 61.3(6)
C2 B3 B8 100.2(7)
C1 B3 B7 100.4(7)
B4 B3 B7 107.0(7)
C2 B3 B7 55.1(6)
B8 B3 B7 58.0(6)
C1 B3 Os3 122.2(6)
B4 B3 Os3 111.0(7)
C2 B3 Os3 134.6(7)
B8 B3 Os3 121.6(7)
B7 B3 Os3 133.2(7)
C1 B5 B6 59.1(6)
C1 B5 B10 105.1(8)
B6 B5 B10 59.7(7)
C1 B5 B9 104.7(8)
B6 B5 B9 108.2(8)
B10 B5 B9 60.7(6)
C1 B5 B4 58.9(6)
B6 B5 B4 109.3(8)
B10 B5 B4 109.9(8)
B9 B5 B4 60.5(6)
C1 B5 H5A 124.9
B6 B5 H5A 121.2
B10 B5 H5A 121.7
B9 B5 H5A 122.2
B4 B5 H5A 120.3
B6 B10 B5 59.8(7)
B6 B10 B12 107.3(8)
B5 B10 B12 107.4(8)
B6 B10 B11 60.2(7)
B5 B10 B11 107.7(8)
B12 B10 B11 59.1(6)
B6 B10 B9 107.4(8)
B5 B10 B9 59.6(6)
B12 B10 B9 60.0(7)
B11 B10 B9 107.3(8)
B6 B10 H10A 121.9
B5 B10 H10A 122.0
B12 B10 H10A 122.3
B11 B10 H10A 122.1
B9 B10 H10A 122.1
B11 B12 B8 108.3(8)
B11 B12 B10 60.5(7)
B8 B12 B10 108.5(8)
B11 B12 B9 108.6(8)
B8 B12 B9 60.0(7)
B10 B12 B9 60.3(6)
B11 B12 B7 60.5(6)
B8 B12 B7 58.8(6)
B10 B12 B7 108.1(8)
B9 B12 B7 106.7(8)
B11 B12 H12A 121.0
B8 B12 H12A 121.8
B10 B12 H12A 121.2
B9 B12 H12A 121.9
B7 B12 H12A 122.5
B7 B8 B12 60.9(6)
B7 B8 B9 108.6(8)
B12 B8 B9 60.3(7)
B7 B8 B3 61.7(6)
B12 B8 B3 110.6(8)
B9 B8 B3 108.0(8)
B7 B8 B4 107.9(8)
B12 B8 B4 108.6(8)
B9 B8 B4 60.1(6)
B3 B8 B4 58.6(6)
B7 B8 H8A 120.9
B12 B8 H8A 120.3
B9 B8 H8A 121.8
B3 B8 H8A 120.9
B4 B8 H8A 122.5
C1 B4 B3 59.3(6)
C1 B4 B5 57.3(6)
B3 B4 B5 108.2(8)
C1 B4 B9 102.2(7)
B3 B4 B9 108.5(8)
B5 B4 B9 59.0(6)
C1 B4 B8 102.4(7)
B3 B4 B8 60.2(6)
B5 B4 B8 105.6(8)
B9 B4 B8 59.1(6)
C1 B4 Os1 120.2(6)
B3 B4 Os1 104.5(6)
B5 B4 Os1 134.4(7)
B9 B4 Os1 135.4(7)
B8 B4 Os1 118.1(7)
B5 B9 B8 108.0(8)
B5 B9 B12 107.1(8)
B8 B9 B12 59.7(6)
B5 B9 B10 59.6(6)
B8 B9 B10 107.8(8)
B12 B9 B10 59.7(7)
B5 B9 B4 60.4(6)
B8 B9 B4 60.8(6)
B12 B9 B4 108.8(8)
B10 B9 B4 108.9(8)
B5 B9 H9A 122.1
B8 B9 H9A 121.7
B12 B9 H9A 122.1
B10 B9 H9A 121.8
B4 B9 H9A 120.6

loop_
_geom_bond_atom_site_label_1
_geom_bond_atom_site_label_2
_geom_bond_distance
Os1 C11 1.907(10)
Os1 C13 1.921(12)
Os1 C12 2.001(12)
Os1 B4 2.210(11)
Os1 Os2 3.0440(6)
Os1 Os3 3.1037(6)
Os1 H1 1.79(2)
Os1 H2 1.84(14)
Os2 C23 1.905(12)
Os2 C21 1.908(11)
Os2 C22 1.929(10)
Os2 S1 2.401(3)
Os2 Os3 2.8795(6)
Os2 H1 1.80(2)
Os3 C32 1.896(11)
Os3 C31 1.899(11)
Os3 C33 1.970(12)
Os3 B3 2.175(11)
Os3 H2 1.87(14)
S1 C1 1.801(10)
S1 C3 1.806(11)
C1 C2 1.653(13)
C1 B5 1.689(14)
C1 B6 1.703(14)
C1 B4 1.720(14)
C1 B3 1.725(14)
C2 B7 1.673(15)
C2 B11 1.698(16)
C2 B6 1.719(16)
C2 B3 1.795(15)
C2 H2A 1.04(11)
C3 H31A 0.9800
C3 H33B 0.9800
C3 H32C 0.9800
C11 O11 1.124(12)
C12 O12 1.135(13)
C13 O13 1.114(13)
C21 O21 1.135(13)
C22 O22 1.130(13)
C23 O23 1.147(14)
C31 O31 1.155(14)
C32 O32 1.165(13)
C33 O33 1.126(14)
B6 B10 1.761(17)
B6 B5 1.763(16)
B6 B11 1.779(17)
B6 H6A 1.1200
B11 B12 1.762(17)
B11 B10 1.787(16)
B11 B7 1.790(16)
B11 H11A 1.1200
B7 B8 1.753(15)
B7 B12 1.790(16)
B7 B3 1.821(15)
B7 H7A 1.1200
B3 B4 1.766(15)
B3 B8 1.796(15)
B5 B10 1.775(16)
B5 B9 1.775(16)
B5 B4 1.801(16)
B5 H5A 1.1200
B10 B12 1.784(17)
B10 B9 1.795(16)
B10 H10A 1.1200
B12 B8 1.780(16)
B12 B9 1.790(16)
B12 H12A 1.1200
B8 B9 1.785(17)
B8 B4 1.815(16)
B8 H8A 1.1200
B4 B9 1.803(16)
B9 H9A 1.1200
